data_7051747
loop_
_publ_author_name
'Dolenc, Darko'
'Modec, Barbara'

_publ_section_title
;
 EDA Complexes of N-halosaccharins with N- and O-donor ligands
;
_journal_issue 11
_journal_name_full 'New Journal of Chemistry'
_journal_page_first 2344
_journal_paper_doi 10.1039/b9nj00263d
_journal_volume 33
_journal_year 2009
_chemical_formula_sum 'C7 H4 Br N O3 S'
_chemical_formula_weight 262.08
_chemical_name_systematic
;
?
;
_space_group_IT_number 14
_symmetry_cell_setting monoclinic
_symmetry_space_group_name_Hall '-P 2yab'
_symmetry_space_group_name_H-M 'P 1 21/a 1'
_atom_sites_solution_hydrogens geom
_atom_sites_solution_primary direct
_atom_sites_solution_secondary difmap
_audit_creation_method SHELXL-97
_cell_angle_alpha 90.00
_cell_angle_beta 116.1549(12)
_cell_angle_gamma 90.00
_cell_formula_units_Z 8
_cell_length_a 7.7944(2)
_cell_length_b 28.4335(7)
_cell_length_c 8.6973(2)
_cell_measurement_temperature 293(2)
_cell_volume 1730.15(8)
_computing_cell_refinement 'Denzo-SMN (Otwinowski & Minor, 1997)'
_computing_data_collection 'Denzo-SMN (Otwinowski & Minor, 1997)'
_computing_data_reduction 'Denzo-SMN (Otwinowski & Minor, 1997)'
_computing_structure_refinement 'SHELXL-97 (Sheldrick, 1997)'
_computing_structure_solution 'SHELXS-97 (Sheldrick, 1990)'
_diffrn_ambient_temperature 293(2)
_diffrn_measured_fraction_theta_full 0.995
_diffrn_measured_fraction_theta_max 0.995
_diffrn_measurement_device_type 'Nonius Kappa CCD diffractometer'
_diffrn_radiation_monochromator graphite
_diffrn_radiation_source 'fine-focus sealed tube'
_diffrn_radiation_type MoK\a
_diffrn_radiation_wavelength 0.71073
_diffrn_reflns_av_R_equivalents 0.0218
_diffrn_reflns_av_sigmaI/netI 0.0316
_diffrn_reflns_limit_h_max 10
_diffrn_reflns_limit_h_min -10
_diffrn_reflns_limit_k_max 36
_diffrn_reflns_limit_k_min -36
_diffrn_reflns_limit_l_max 11
_diffrn_reflns_limit_l_min -11
_diffrn_reflns_number 7625
_diffrn_reflns_theta_full 27.49
_diffrn_reflns_theta_max 27.49
_diffrn_reflns_theta_min 2.98
_exptl_absorpt_coefficient_mu 4.962
_exptl_absorpt_correction_T_max 0.6637
_exptl_absorpt_correction_T_min 0.5647
_exptl_absorpt_correction_type multi-scan
_exptl_absorpt_process_details
;
HKL SCALEPACK (Otwinowski & Minor, 1997)
;
_exptl_crystal_colour colourless
_exptl_crystal_density_diffrn 2.012
_exptl_crystal_density_method 'not measured'
_exptl_crystal_description block
_exptl_crystal_F_000 1024
_exptl_crystal_size_max 0.13
_exptl_crystal_size_mid 0.11
_exptl_crystal_size_min 0.09
_refine_diff_density_max 0.721
_refine_diff_density_min -0.556
_refine_diff_density_rms 0.070
_refine_ls_extinction_method none
_refine_ls_goodness_of_fit_ref 1.036
_refine_ls_hydrogen_treatment constr
_refine_ls_matrix_type full
_refine_ls_number_parameters 235
_refine_ls_number_reflns 3955
_refine_ls_number_restraints 0
_refine_ls_restrained_S_all 1.036
_refine_ls_R_factor_all 0.0476
_refine_ls_R_factor_gt 0.0315
_refine_ls_shift/su_max 0.001
_refine_ls_shift/su_mean 0.000
_refine_ls_structure_factor_coef Fsqd
_refine_ls_weighting_details 'calc w=1/[\s^2^(Fo^2^)+(0.0320P)^2^+1.3738P] where P=(Fo^2^+2Fc^2^)/3'
_refine_ls_weighting_scheme calc
_refine_ls_wR_factor_gt 0.0736
_refine_ls_wR_factor_ref 0.0795
_reflns_number_gt 3070
_reflns_number_total 3955
_reflns_threshold_expression >2sigma(I)
_cod_data_source_file b9nj00263d.txt
_cod_data_source_block NBSac
_cod_original_sg_symbol_H-M 'P 21/a'
_cod_database_code 7051747

loop_
_symmetry_equiv_pos_as_xyz
'x, y, z'
'-x+1/2, y+1/2, -z'
'-x, -y, -z'
'x-1/2, -y-1/2, z'

loop_
_atom_site_label
_atom_site_type_symbol
_atom_site_fract_x
_atom_site_fract_y
_atom_site_fract_z
_atom_site_U_iso_or_equiv
_atom_site_adp_type
_atom_site_occupancy
_atom_site_symmetry_multiplicity
_atom_site_calc_flag
_atom_site_refinement_flags
_atom_site_disorder_assembly
_atom_site_disorder_group
Br1 Br 0.75510(5) 0.151189(11) 0.37061(4) 0.04250(10) Uani 1 1 d . . .
S1 S 0.76216(11) 0.15744(3) 0.02338(9) 0.03493(17) Uani 1 1 d . . .
O11S O 0.9341(3) 0.13346(9) 0.0563(3) 0.0516(6) Uani 1 1 d . . .
O12S O 0.5896(3) 0.13099(8) -0.0470(3) 0.0491(5) Uani 1 1 d . . .
O71 O 0.7413(4) 0.25830(8) 0.2950(3) 0.0515(6) Uani 1 1 d . . .
N1 N 0.7836(4) 0.18561(9) 0.2032(3) 0.0407(6) Uani 1 1 d . . .
C11 C 0.7418(4) 0.21093(10) -0.0823(4) 0.0329(6) Uani 1 1 d . . .
C12 C 0.7267(4) 0.21666(12) -0.2458(4) 0.0427(7) Uani 1 1 d . . .
H12 H 0.7281 0.1911 -0.3120 0.051 Uiso 1 1 calc R . .
C13 C 0.7095(5) 0.26235(13) -0.3061(4) 0.0489(8) Uani 1 1 d . . .
H13 H 0.6970 0.2676 -0.4162 0.059 Uiso 1 1 calc R . .
C14 C 0.7104(5) 0.30016(13) -0.2075(4) 0.0511(8) Uani 1 1 d . . .
H14 H 0.6996 0.3304 -0.2516 0.061 Uiso 1 1 calc R . .
C15 C 0.7273(4) 0.29397(11) -0.0425(4) 0.0432(7) Uani 1 1 d . . .
H15 H 0.7284 0.3196 0.0243 0.052 Uiso 1 1 calc R . .
C16 C 0.7424(4) 0.24852(10) 0.0192(4) 0.0335(6) Uani 1 1 d . . .
C17 C 0.7563(4) 0.23410(11) 0.1884(4) 0.0361(6) Uani 1 1 d . . .
Br2 Br 0.30066(5) 0.148528(11) -0.56978(4) 0.04370(10) Uani 1 1 d . . .
S2 S 0.22716(10) 0.05827(3) -0.41155(10) 0.03960(18) Uani 1 1 d . . .
O21S O 0.1660(3) 0.08166(9) -0.3002(3) 0.0561(6) Uani 1 1 d . . .
O22S O 0.0867(3) 0.04078(9) -0.5703(3) 0.0538(6) Uani 1 1 d . . .
O72 O 0.6957(3) 0.10114(8) -0.3897(3) 0.0474(5) Uani 1 1 d . . .
N2 N 0.3803(3) 0.09323(9) -0.4505(3) 0.0441(6) Uani 1 1 d . . .
C21 C 0.4111(4) 0.01779(10) -0.3000(4) 0.0362(6) Uani 1 1 d . . .
C22 C 0.3966(5) -0.02383(12) -0.2258(4) 0.0473(8) Uani 1 1 d . . .
H22 H 0.2804 -0.0343 -0.2327 0.057 Uiso 1 1 calc R . .
C23 C 0.5633(5) -0.04938(12) -0.1403(4) 0.0532(9) Uani 1 1 d . . .
H23 H 0.5588 -0.0776 -0.0881 0.064 Uiso 1 1 calc R . .
C24 C 0.7355(5) -0.03415(12) -0.1305(4) 0.0521(9) Uani 1 1 d . . .
H24 H 0.8445 -0.0523 -0.0731 0.063 Uiso 1 1 calc R . .
C25 C 0.7486(4) 0.00816(12) -0.2057(4) 0.0451(7) Uani 1 1 d . . .
H25 H 0.8647 0.0186 -0.1991 0.054 Uiso 1 1 calc R . .
C26 C 0.5839(4) 0.03393(10) -0.2898(4) 0.0351(6) Uani 1 1 d . . .
C27 C 0.5691(4) 0.07935(11) -0.3787(3) 0.0360(6) Uani 1 1 d . . .

loop_
_atom_site_aniso_label
_atom_site_aniso_U_11
_atom_site_aniso_U_22
_atom_site_aniso_U_33
_atom_site_aniso_U_23
_atom_site_aniso_U_13
_atom_site_aniso_U_12
Br1 0.0583(2) 0.03982(18) 0.03537(17) 0.00155(13) 0.02612(15) -0.00616(14)
S1 0.0444(4) 0.0321(4) 0.0308(4) -0.0027(3) 0.0188(3) -0.0023(3)
O11S 0.0549(14) 0.0501(14) 0.0505(13) 0.0034(11) 0.0239(11) 0.0154(11)
O12S 0.0565(14) 0.0414(13) 0.0489(12) -0.0057(11) 0.0226(11) -0.0148(11)
O71 0.0823(18) 0.0390(13) 0.0457(13) -0.0101(10) 0.0395(13) -0.0075(11)
N1 0.0639(17) 0.0345(14) 0.0321(12) 0.0006(10) 0.0289(12) -0.0039(12)
C11 0.0347(15) 0.0321(15) 0.0334(14) 0.0001(12) 0.0164(12) -0.0041(12)
C12 0.0491(18) 0.0489(19) 0.0338(15) -0.0043(14) 0.0216(14) -0.0078(15)
C13 0.057(2) 0.058(2) 0.0339(16) 0.0071(15) 0.0218(15) -0.0082(17)
C14 0.060(2) 0.044(2) 0.0487(19) 0.0133(16) 0.0226(17) -0.0046(16)
C15 0.0516(19) 0.0330(17) 0.0498(18) -0.0013(14) 0.0268(16) -0.0052(14)
C16 0.0349(16) 0.0343(16) 0.0330(14) 0.0004(11) 0.0164(13) -0.0037(12)
C17 0.0430(17) 0.0347(16) 0.0347(15) -0.0017(13) 0.0209(13) -0.0043(13)
Br2 0.04863(19) 0.04346(19) 0.03973(18) 0.00833(13) 0.02014(15) 0.00886(14)
S2 0.0351(4) 0.0388(4) 0.0449(4) -0.0002(3) 0.0176(3) -0.0022(3)
O21S 0.0544(14) 0.0579(16) 0.0644(15) -0.0033(12) 0.0338(12) 0.0096(12)
O22S 0.0418(13) 0.0604(16) 0.0514(14) -0.0054(11) 0.0133(11) -0.0095(11)
O72 0.0434(12) 0.0498(14) 0.0529(13) 0.0103(11) 0.0247(11) -0.0052(10)
N2 0.0355(14) 0.0357(14) 0.0567(16) 0.0108(12) 0.0164(12) 0.0005(11)
C21 0.0395(16) 0.0319(15) 0.0368(15) -0.0047(12) 0.0164(13) -0.0039(12)
C22 0.051(2) 0.0398(18) 0.0518(19) -0.0004(15) 0.0235(16) -0.0095(15)
C23 0.066(2) 0.0356(18) 0.0505(19) 0.0050(15) 0.0186(18) -0.0026(17)
C24 0.052(2) 0.0402(19) 0.052(2) 0.0030(15) 0.0115(16) 0.0047(15)
C25 0.0413(18) 0.0410(18) 0.0490(19) -0.0006(14) 0.0163(15) 0.0015(14)
C26 0.0383(16) 0.0317(15) 0.0345(15) -0.0017(12) 0.0152(13) -0.0005(12)
C27 0.0402(17) 0.0366(16) 0.0322(15) -0.0020(12) 0.0168(13) -0.0025(13)

loop_
_atom_type_symbol
_atom_type_description
_atom_type_scat_dispersion_real
_atom_type_scat_dispersion_imag
_atom_type_scat_source
C C 0.0033 0.0016 'International Tables Vol C Tables 4.2.6.8 and 6.1.1.4'
H H 0.0000 0.0000 'International Tables Vol C Tables 4.2.6.8 and 6.1.1.4'
N N 0.0061 0.0033 'International Tables Vol C Tables 4.2.6.8 and 6.1.1.4'
O O 0.0106 0.0060 'International Tables Vol C Tables 4.2.6.8 and 6.1.1.4'
S S 0.1246 0.1234 'International Tables Vol C Tables 4.2.6.8 and 6.1.1.4'
Br Br -0.2901 2.4595 'International Tables Vol C Tables 4.2.6.8 and 6.1.1.4'

loop_
_geom_angle_atom_site_label_1
_geom_angle_atom_site_label_2
_geom_angle_atom_site_label_3
_geom_angle
_geom_angle_site_symmetry_1
_geom_angle_site_symmetry_3
_geom_angle_publ_flag
O11S S1 O12S 117.62(15) . . ?
O11S S1 N1 109.94(14) . . ?
O12S S1 N1 109.64(13) . . ?
O11S S1 C11 112.56(14) . . ?
O12S S1 C11 112.60(14) . . ?
N1 S1 C11 91.33(13) . . ?
C17 N1 S1 115.63(19) . . ?
C17 N1 Br1 122.08(19) . . ?
S1 N1 Br1 118.60(15) . . ?
C12 C11 C16 122.6(3) . . ?
C12 C11 S1 126.1(2) . . ?
C16 C11 S1 111.2(2) . . ?
C11 C12 C13 116.7(3) . . ?
C11 C12 H12 121.6 . . ?
C13 C12 H12 121.6 . . ?
C14 C13 C12 121.6(3) . . ?
C14 C13 H13 119.2 . . ?
C12 C13 H13 119.2 . . ?
C13 C14 C15 121.1(3) . . ?
C13 C14 H14 119.4 . . ?
C15 C14 H14 119.4 . . ?
C16 C15 C14 118.1(3) . . ?
C16 C15 H15 121.0 . . ?
C14 C15 H15 121.0 . . ?
C15 C16 C11 119.8(3) . . ?
C15 C16 C17 126.8(3) . . ?
C11 C16 C17 113.4(2) . . ?
O71 C17 N1 124.0(3) . . ?
O71 C17 C16 128.1(3) . . ?
N1 C17 C16 107.9(2) . . ?
O21S S2 O22S 118.71(15) . . ?
O21S S2 N2 109.81(15) . . ?
O22S S2 N2 108.61(14) . . ?
O21S S2 C21 111.57(14) . . ?
O22S S2 C21 113.47(15) . . ?
N2 S2 C21 91.10(13) . . ?
C27 N2 S2 116.5(2) . . ?
C27 N2 Br2 121.9(2) . . ?
S2 N2 Br2 121.46(14) . . ?
C22 C21 C26 122.2(3) . . ?
C22 C21 S2 127.3(2) . . ?
C26 C21 S2 110.5(2) . . ?
C21 C22 C23 116.8(3) . . ?
C21 C22 H22 121.6 . . ?
C23 C22 H22 121.6 . . ?
C24 C23 C22 121.8(3) . . ?
C24 C23 H23 119.1 . . ?
C22 C23 H23 119.1 . . ?
C23 C24 C25 120.9(3) . . ?
C23 C24 H24 119.6 . . ?
C25 C24 H24 119.6 . . ?
C26 C25 C24 117.7(3) . . ?
C26 C25 H25 121.1 . . ?
C24 C25 H25 121.1 . . ?
C25 C26 C21 120.6(3) . . ?
C25 C26 C27 125.5(3) . . ?
C21 C26 C27 113.8(3) . . ?
O72 C27 N2 124.4(3) . . ?
O72 C27 C26 127.7(3) . . ?
N2 C27 C26 107.9(2) . . ?

loop_
_geom_bond_atom_site_label_1
_geom_bond_atom_site_label_2
_geom_bond_distance
_geom_bond_site_symmetry_2
_geom_bond_publ_flag
Br1 N1 1.847(2) . ?
S1 O11S 1.416(2) . ?
S1 O12S 1.422(2) . ?
S1 N1 1.699(2) . ?
S1 C11 1.748(3) . ?
O71 C17 1.201(3) . ?
N1 C17 1.393(4) . ?
C11 C12 1.384(4) . ?
C11 C16 1.385(4) . ?
C12 C13 1.385(5) . ?
C12 H12 0.9300 . ?
C13 C14 1.373(5) . ?
C13 H13 0.9300 . ?
C14 C15 1.393(4) . ?
C14 H14 0.9300 . ?
C15 C16 1.384(4) . ?
C15 H15 0.9300 . ?
C16 C17 1.485(4) . ?
Br2 N2 1.835(3) . ?
S2 O21S 1.419(2) . ?
S2 O22S 1.421(2) . ?
S2 N2 1.699(3) . ?
S2 C21 1.759(3) . ?
O72 C27 1.203(3) . ?
N2 C27 1.379(4) . ?
C21 C22 1.376(4) . ?
C21 C26 1.388(4) . ?
C22 C23 1.384(5) . ?
C22 H22 0.9300 . ?
C23 C24 1.377(5) . ?
C23 H23 0.9300 . ?
C24 C25 1.394(5) . ?
C24 H24 0.9300 . ?
C25 C26 1.375(4) . ?
C25 H25 0.9300 . ?
C26 C27 1.483(4) . ?
